data_1559665
loop_
_publ_author_name
'Zhang, Jian'
'Xie, Zuowei'

_publ_section_title
;
 Tri-insertion with dearomatization of terminal arylalkynes using a
 carborane based frustrated Lewis pair template.
;
_journal_issue 5
_journal_name_full 'Chemical science'
_journal_page_first 1745
_journal_page_last 1749
_journal_paper_doi 10.1039/d0sc05755j
_journal_volume 12
_journal_year 2020
_chemical_formula_sum 'C26 H30 B11 P'
_chemical_formula_weight 492.38
_space_group_IT_number 14
_space_group_name_Hall '-P 2ybc'
_space_group_name_H-M_alt 'P 1 21/c 1'
_symmetry_cell_setting monoclinic
_symmetry_space_group_name_H-M 'P 1 21/c 1'
_atom_sites_solution_hydrogens geom
_atom_sites_solution_primary direct
_atom_sites_solution_secondary difmap
_audit_creation_method SHELXL-97
_audit_update_record
;
2020-09-02 deposited with the CCDC.	2020-11-27 downloaded from the CCDC.
;
_cell_angle_alpha 90.00
_cell_angle_beta 92.648(4)
_cell_angle_gamma 90.00
_cell_formula_units_Z 4
_cell_length_a 14.029(2)
_cell_length_b 9.9593(19)
_cell_length_c 20.562(3)
_cell_measurement_reflns_used 78
_cell_measurement_temperature 296(2)
_cell_measurement_theta_max 15
_cell_measurement_theta_min 15
_cell_volume 2869.8(8)
_computing_cell_refinement 'BRUKER KAPPA APEXII DUO DIFFRACTOMETER'
_computing_data_collection 'BRUKER KAPPA APEXII DUO DIFFRACTOMETER'
_computing_data_reduction 'BRUKER KAPPA APEXII DUO DIFFRACTOMETER'
_computing_molecular_graphics 'SIEMENS SHELXTL'
_computing_publication_material 'SIEMENS SHELXTL'
_computing_structure_refinement 'SHELXL-97 (Sheldrick, 2008)'
_computing_structure_solution 'SHELXS-97 (Sheldrick, 2008)'
_diffrn_ambient_temperature 296(2)
_diffrn_measured_fraction_theta_full 1.000
_diffrn_measured_fraction_theta_max 1.000
_diffrn_measurement_device_type 'BRUKER KAPPA APEXII DUO DIFFRACTOMETER'
_diffrn_measurement_method 'PHI & OMEGA SCAN'
_diffrn_radiation_monochromator graphite
_diffrn_radiation_source 'fine-focus sealed tube'
_diffrn_radiation_type MoK\a
_diffrn_radiation_wavelength 0.71073
_diffrn_reflns_av_R_equivalents 0.1232
_diffrn_reflns_av_sigmaI/netI 0.1054
_diffrn_reflns_limit_h_max 16
_diffrn_reflns_limit_h_min -16
_diffrn_reflns_limit_k_max 11
_diffrn_reflns_limit_k_min -11
_diffrn_reflns_limit_l_max 24
_diffrn_reflns_limit_l_min -24
_diffrn_reflns_number 22921
_diffrn_reflns_theta_full 25.25
_diffrn_reflns_theta_max 25.25
_diffrn_reflns_theta_min 1.45
_exptl_absorpt_coefficient_mu 0.112
_exptl_absorpt_correction_T_max 0.7217
_exptl_absorpt_correction_T_min 0.5495
_exptl_absorpt_correction_type multi-scan
_exptl_crystal_colour colourless
_exptl_crystal_density_diffrn 1.140
_exptl_crystal_density_method 'not measured'
_exptl_crystal_description block
_exptl_crystal_F_000 1024
_exptl_crystal_size_max 0.50
_exptl_crystal_size_mid 0.40
_exptl_crystal_size_min 0.30
_refine_diff_density_max 0.393
_refine_diff_density_min -0.388
_refine_diff_density_rms 0.059
_refine_ls_extinction_method none
_refine_ls_goodness_of_fit_ref 1.021
_refine_ls_hydrogen_treatment riding
_refine_ls_matrix_type full
_refine_ls_number_parameters 343
_refine_ls_number_reflns 5203
_refine_ls_number_restraints 0
_refine_ls_restrained_S_all 1.021
_refine_ls_R_factor_all 0.1142
_refine_ls_R_factor_gt 0.0636
_refine_ls_shift/su_max 0.000
_refine_ls_shift/su_mean 0.000
_refine_ls_structure_factor_coef Fsqd
_refine_ls_weighting_details 'calc w=1/[\s^2^(Fo^2^)+(0.0950P)^2^+0.0362P] where P=(Fo^2^+2Fc^2^)/3'
_refine_ls_weighting_scheme calc
_refine_ls_wR_factor_gt 0.1547
_refine_ls_wR_factor_ref 0.1891
_reflns_number_gt 3173
_reflns_number_total 5203
_reflns_threshold_expression >2sigma(I)
_cod_data_source_file d0sc05755j2.cif
_cod_data_source_block 2
_cod_depositor_comments
;
The following automatic conversions were performed:

data item '_symmetry_cell_setting' value 'Monoclinic' was changed to
'monoclinic' in accordance with the
/home/data/users/saulius/crontab/automatic-downloads/rss-feeds/RSC/lib/dictionaries/cif_core.dic
dictionary named 'cif_core.dic' version 2.4.2 last updated on
2011-04-26.

Automatic conversion script
Id: cif_fix_values 7556 2019-12-06 15:28:31Z antanas 

 Adding full bibliography for 1559665--1559672.cif.

 Adding full bibliography for 1559665--1559672.cif.
;
_cod_original_cell_volume 2869.9(9)
_cod_original_sg_symbol_H-M P2(1)/c
_cod_database_code 1559665

loop_
_symmetry_equiv_pos_as_xyz
'x, y, z'
'-x, y+1/2, -z+1/2'
'-x, -y, -z'
'x, -y-1/2, z-1/2'

loop_
_atom_site_label
_atom_site_type_symbol
_atom_site_fract_x
_atom_site_fract_y
_atom_site_fract_z
_atom_site_U_iso_or_equiv
_atom_site_adp_type
_atom_site_occupancy
_atom_site_symmetry_multiplicity
_atom_site_calc_flag
_atom_site_refinement_flags
_atom_site_disorder_assembly
_atom_site_disorder_group
P1 P 0.69791(6) 0.79182(7) 0.10324(4) 0.0354(2) Uani 1 1 d . . .
C1 C 0.7679(2) 0.7949(3) 0.18117(14) 0.0329(7) Uani 1 1 d . . .
C2 C 0.79181(19) 0.9594(3) 0.17753(14) 0.0331(7) Uani 1 1 d . . .
C11 C 0.5802(2) 0.7192(3) 0.10800(15) 0.0381(7) Uani 1 1 d . . .
C12 C 0.5333(2) 0.6934(3) 0.04862(18) 0.0529(9) Uani 1 1 d . . .
H12A H 0.5653 0.7054 0.0104 0.063 Uiso 1 1 calc R . .
C13 C 0.4398(3) 0.6503(4) 0.0452(2) 0.0645(10) Uani 1 1 d . . .
H13A H 0.4093 0.6330 0.0049 0.077 Uiso 1 1 calc R . .
C14 C 0.3916(3) 0.6328(4) 0.1017(2) 0.0671(12) Uani 1 1 d . . .
H14A H 0.3283 0.6048 0.0995 0.081 Uiso 1 1 calc R . .
C15 C 0.4372(3) 0.6568(3) 0.1609(2) 0.0614(10) Uani 1 1 d . . .
H15A H 0.4048 0.6436 0.1988 0.074 Uiso 1 1 calc R . .
C16 C 0.5311(2) 0.7003(3) 0.16505(17) 0.0480(8) Uani 1 1 d . . .
H16A H 0.5613 0.7169 0.2055 0.058 Uiso 1 1 calc R . .
C17 C 0.7599(2) 0.6757(3) 0.05219(15) 0.0379(7) Uani 1 1 d . . .
C18 C 0.8200(2) 0.7182(3) 0.00436(15) 0.0405(7) Uani 1 1 d . . .
H18A H 0.8243 0.8089 -0.0057 0.049 Uiso 1 1 calc R . .
C19 C 0.8733(2) 0.6250(3) -0.02813(16) 0.0480(8) Uani 1 1 d . . .
H19A H 0.9140 0.6541 -0.0596 0.058 Uiso 1 1 calc R . .
C20 C 0.8671(2) 0.4908(3) -0.01475(17) 0.0517(9) Uani 1 1 d . . .
H20A H 0.9041 0.4294 -0.0366 0.062 Uiso 1 1 calc R . .
C21 C 0.8061(3) 0.4475(3) 0.03110(18) 0.0595(10) Uani 1 1 d . . .
H21A H 0.8004 0.3562 0.0397 0.071 Uiso 1 1 calc R . .
C22 C 0.7530(3) 0.5388(3) 0.06445(17) 0.0539(9) Uani 1 1 d . . .
H22A H 0.7121 0.5084 0.0956 0.065 Uiso 1 1 calc R . .
C23 C 0.7808(2) 1.0487(3) 0.04451(15) 0.0369(7) Uani 1 1 d . . .
C24 C 0.7263(2) 1.0549(3) -0.01404(17) 0.0523(9) Uani 1 1 d . . .
H24A H 0.6617 1.0337 -0.0139 0.063 Uiso 1 1 calc R . .
C25 C 0.7650(3) 1.0915(4) -0.07221(18) 0.0634(10) Uani 1 1 d . . .
H25A H 0.7265 1.0938 -0.1103 0.076 Uiso 1 1 calc R . .
C26 C 0.8597(3) 1.1242(3) -0.0740(2) 0.0615(11) Uani 1 1 d . . .
H26A H 0.8862 1.1468 -0.1132 0.074 Uiso 1 1 calc R . .
C27 C 0.9154(3) 1.1232(3) -0.01658(19) 0.0564(10) Uani 1 1 d . . .
H27A H 0.9793 1.1480 -0.0167 0.068 Uiso 1 1 calc R . .
C28 C 0.8757(2) 1.0854(3) 0.04108(17) 0.0439(8) Uani 1 1 d . . .
H28A H 0.9144 1.0846 0.0791 0.053 Uiso 1 1 calc R . .
C29 C 0.6368(2) 1.0944(3) 0.12203(15) 0.0396(7) Uani 1 1 d . . .
C30 C 0.5418(2) 1.0654(3) 0.10787(17) 0.0519(9) Uani 1 1 d . . .
H30A H 0.5258 0.9827 0.0895 0.062 Uiso 1 1 calc R . .
C31 C 0.4693(3) 1.1558(4) 0.12022(19) 0.0637(10) Uani 1 1 d . . .
H31A H 0.4062 1.1327 0.1099 0.076 Uiso 1 1 calc R . .
C32 C 0.4899(3) 1.2783(4) 0.14743(19) 0.0619(11) Uani 1 1 d . . .
H32A H 0.4411 1.3379 0.1563 0.074 Uiso 1 1 calc R . .
C33 C 0.5831(3) 1.3120(3) 0.16142(19) 0.0621(11) Uani 1 1 d . . .
H33A H 0.5979 1.3956 0.1793 0.075 Uiso 1 1 calc R . .
C34 C 0.6561(2) 1.2220(3) 0.14910(17) 0.0510(9) Uani 1 1 d . . .
H34A H 0.7190 1.2468 0.1590 0.061 Uiso 1 1 calc R . .
B3 B 0.7139(2) 0.9004(3) 0.23438(17) 0.0358(8) Uani 1 1 d . . .
H3 H 0.6372 0.9243 0.2326 0.043 Uiso 1 1 calc R . .
B4 B 0.7575(3) 0.7371(4) 0.25914(17) 0.0415(9) Uani 1 1 d . . .
H4 H 0.7098 0.6557 0.2735 0.050 Uiso 1 1 calc R . .
B5 B 0.8613(2) 0.7028(4) 0.21498(18) 0.0416(9) Uani 1 1 d . . .
H5 H 0.8799 0.5998 0.2010 0.050 Uiso 1 1 calc R . .
B6 B 0.8815(2) 0.8443(3) 0.16338(18) 0.0366(8) Uani 1 1 d . . .
H6 H 0.9132 0.8319 0.1158 0.044 Uiso 1 1 calc R . .
B7 B 0.8003(3) 1.0237(4) 0.25577(18) 0.0427(9) Uani 1 1 d . . .
H7 H 0.7803 1.1269 0.2685 0.051 Uiso 1 1 calc R . .
B8 B 0.7805(3) 0.8827(4) 0.30799(19) 0.0458(9) Uani 1 1 d . . .
H8 H 0.7478 0.8950 0.3552 0.055 Uiso 1 1 calc R . .
B9 B 0.8724(3) 0.7622(4) 0.29673(19) 0.0488(10) Uani 1 1 d . . .
H9 H 0.8996 0.6975 0.3368 0.059 Uiso 1 1 calc R . .
B10 B 0.9491(3) 0.8270(4) 0.23693(19) 0.0476(10) Uani 1 1 d . . .
H10 H 1.0258 0.8034 0.2380 0.057 Uiso 1 1 calc R . .
B11 B 0.9041(2) 0.9891(4) 0.21197(18) 0.0418(9) Uani 1 1 d . . .
H11 H 0.9510 1.0705 0.1966 0.050 Uiso 1 1 calc R . .
B12 B 0.8989(3) 0.9382(4) 0.2942(2) 0.0506(10) Uani 1 1 d . . .
H12 H 0.9436 0.9867 0.3328 0.061 Uiso 1 1 calc R . .
B13 B 0.7281(2) 0.9996(3) 0.10816(16) 0.0330(8) Uani 1 1 d . . .

loop_
_atom_site_aniso_label
_atom_site_aniso_U_11
_atom_site_aniso_U_22
_atom_site_aniso_U_33
_atom_site_aniso_U_23
_atom_site_aniso_U_13
_atom_site_aniso_U_12
P1 0.0328(5) 0.0320(4) 0.0422(5) 0.0001(3) 0.0104(3) -0.0016(3)
C1 0.0281(15) 0.0295(14) 0.0415(18) 0.0008(12) 0.0071(13) -0.0006(12)
C2 0.0278(15) 0.0294(14) 0.0428(18) -0.0029(12) 0.0090(13) -0.0006(12)
C11 0.0337(17) 0.0308(15) 0.050(2) 0.0017(13) 0.0075(15) -0.0010(13)
C12 0.044(2) 0.057(2) 0.058(2) 0.0006(17) 0.0046(18) -0.0065(17)
C13 0.050(2) 0.070(2) 0.072(3) -0.002(2) -0.010(2) -0.0096(19)
C14 0.037(2) 0.060(2) 0.105(4) 0.011(2) 0.000(2) -0.0141(17)
C15 0.044(2) 0.061(2) 0.082(3) 0.007(2) 0.025(2) -0.0112(17)
C16 0.0395(19) 0.0490(19) 0.056(2) 0.0021(15) 0.0106(16) -0.0086(15)
C17 0.0360(18) 0.0337(15) 0.0442(19) -0.0049(13) 0.0042(15) -0.0019(13)
C18 0.0440(19) 0.0379(17) 0.0401(18) -0.0046(14) 0.0064(15) -0.0023(14)
C19 0.045(2) 0.059(2) 0.0400(19) -0.0096(15) 0.0132(16) -0.0029(16)
C20 0.049(2) 0.0475(19) 0.060(2) -0.0212(16) 0.0084(18) 0.0067(16)
C21 0.068(3) 0.0347(17) 0.077(3) -0.0088(16) 0.016(2) 0.0050(17)
C22 0.058(2) 0.0382(17) 0.067(2) -0.0011(15) 0.0217(19) 0.0004(16)
C23 0.0376(17) 0.0250(14) 0.049(2) 0.0047(12) 0.0114(15) 0.0061(12)
C24 0.043(2) 0.057(2) 0.058(2) 0.0128(17) 0.0106(18) 0.0021(16)
C25 0.070(3) 0.073(2) 0.048(2) 0.0184(18) 0.005(2) 0.006(2)
C26 0.069(3) 0.063(2) 0.056(3) 0.0164(18) 0.033(2) 0.0088(19)
C27 0.052(2) 0.0442(19) 0.076(3) 0.0089(17) 0.031(2) -0.0014(16)
C28 0.0407(19) 0.0386(17) 0.053(2) 0.0041(14) 0.0125(16) 0.0027(14)
C29 0.0398(19) 0.0371(16) 0.0433(19) 0.0089(13) 0.0159(15) 0.0055(13)
C30 0.040(2) 0.0495(19) 0.067(2) -0.0002(16) 0.0052(17) 0.0087(16)
C31 0.040(2) 0.069(2) 0.084(3) 0.009(2) 0.013(2) 0.0175(18)
C32 0.054(2) 0.059(2) 0.074(3) 0.0126(19) 0.027(2) 0.0264(19)
C33 0.076(3) 0.0368(18) 0.076(3) 0.0022(16) 0.028(2) 0.0120(18)
C34 0.048(2) 0.0381(18) 0.069(2) 0.0062(15) 0.0166(18) 0.0065(15)
B3 0.0312(19) 0.0379(18) 0.039(2) -0.0011(15) 0.0116(15) 0.0033(15)
B4 0.042(2) 0.044(2) 0.040(2) 0.0107(16) 0.0096(17) 0.0060(16)
B5 0.035(2) 0.046(2) 0.045(2) 0.0074(16) 0.0073(17) 0.0125(16)
B6 0.0275(18) 0.0379(18) 0.045(2) -0.0002(15) 0.0080(16) 0.0024(14)
B7 0.041(2) 0.045(2) 0.043(2) -0.0068(16) 0.0097(17) -0.0015(17)
B8 0.041(2) 0.055(2) 0.042(2) -0.0013(17) 0.0095(18) 0.0021(17)
B9 0.039(2) 0.062(2) 0.045(2) 0.0093(19) 0.0034(18) 0.0112(18)
B10 0.032(2) 0.065(2) 0.046(2) 0.0035(18) 0.0044(18) 0.0089(18)
B11 0.032(2) 0.048(2) 0.046(2) -0.0062(17) 0.0017(17) -0.0048(16)
B12 0.035(2) 0.070(3) 0.046(2) -0.0042(19) 0.0017(18) -0.0002(19)
B13 0.0244(17) 0.0388(18) 0.036(2) 0.0042(14) 0.0070(15) 0.0052(14)

loop_
_atom_type_symbol
_atom_type_description
_atom_type_scat_dispersion_real
_atom_type_scat_dispersion_imag
_atom_type_scat_source
C C 0.0033 0.0016 'International Tables Vol C Tables 4.2.6.8 and 6.1.1.4'
H H 0.0000 0.0000 'International Tables Vol C Tables 4.2.6.8 and 6.1.1.4'
B B 0.0013 0.0007 'International Tables Vol C Tables 4.2.6.8 and 6.1.1.4'
P P 0.1023 0.0942 'International Tables Vol C Tables 4.2.6.8 and 6.1.1.4'

loop_
_geom_angle_atom_site_label_1
_geom_angle_atom_site_label_2
_geom_angle_atom_site_label_3
_geom_angle
_geom_angle_site_symmetry_1
_geom_angle_site_symmetry_3
_geom_angle_publ_flag
C11 P1 C17 103.90(13) . . ?
C11 P1 C1 114.26(14) . . ?
C17 P1 C1 105.34(13) . . ?
C11 P1 B13 124.73(13) . . ?
C17 P1 B13 123.53(13) . . ?
C1 P1 B13 81.05(12) . . ?
C2 C1 B4 113.3(2) . . ?
C2 C1 B3 61.67(17) . . ?
B4 C1 B3 63.35(19) . . ?
C2 C1 B5 112.9(2) . . ?
B4 C1 B5 62.56(19) . . ?
B3 C1 B5 114.8(2) . . ?
C2 C1 B6 61.43(16) . . ?
B4 C1 B6 114.4(2) . . ?
B3 C1 B6 113.6(2) . . ?
B5 C1 B6 62.82(19) . . ?
C2 C1 P1 94.45(16) . . ?
B4 C1 P1 138.0(2) . . ?
B3 C1 P1 109.37(19) . . ?
B5 C1 P1 135.1(2) . . ?
B6 C1 P1 106.33(19) . . ?
C1 C2 B13 99.7(2) . . ?
C1 C2 B11 109.4(2) . . ?
B13 C2 B11 137.9(2) . . ?
C1 C2 B7 109.0(2) . . ?
B13 C2 B7 134.8(2) . . ?
B11 C2 B7 62.09(19) . . ?
C1 C2 B6 60.68(17) . . ?
B13 C2 B6 111.9(2) . . ?
B11 C2 B6 61.74(19) . . ?
B7 C2 B6 112.4(2) . . ?
C1 C2 B3 60.40(16) . . ?
B13 C2 B3 108.7(2) . . ?
B11 C2 B3 111.9(2) . . ?
B7 C2 B3 61.23(19) . . ?
B6 C2 B3 111.9(2) . . ?
C12 C11 C16 118.8(3) . . ?
C12 C11 P1 115.1(2) . . ?
C16 C11 P1 125.8(2) . . ?
C13 C12 C11 121.1(3) . . ?
C12 C13 C14 119.8(4) . . ?
C15 C14 C13 119.9(3) . . ?
C14 C15 C16 120.9(4) . . ?
C15 C16 C11 119.5(3) . . ?
C18 C17 C22 118.4(3) . . ?
C18 C17 P1 122.6(2) . . ?
C22 C17 P1 118.8(2) . . ?
C19 C18 C17 119.8(3) . . ?
C20 C19 C18 121.2(3) . . ?
C19 C20 C21 119.5(3) . . ?
C20 C21 C22 120.2(3) . . ?
C21 C22 C17 120.9(3) . . ?
C28 C23 C24 115.7(3) . . ?
C28 C23 B13 126.9(3) . . ?
C24 C23 B13 117.4(3) . . ?
C25 C24 C23 122.3(3) . . ?
C26 C25 C24 120.4(4) . . ?
C25 C26 C27 119.0(3) . . ?
C28 C27 C26 119.9(3) . . ?
C27 C28 C23 122.7(3) . . ?
C30 C29 C34 115.9(3) . . ?
C30 C29 B13 127.0(3) . . ?
C34 C29 B13 117.1(3) . . ?
C29 C30 C31 122.2(3) . . ?
C32 C31 C30 120.6(4) . . ?
C31 C32 C33 119.1(3) . . ?
C32 C33 C34 120.5(3) . . ?
C33 C34 C29 121.6(3) . . ?
C1 B3 C2 57.93(16) . . ?
C1 B3 B8 104.8(2) . . ?
C2 B3 B8 106.7(2) . . ?
C1 B3 B7 105.4(2) . . ?
C2 B3 B7 59.15(18) . . ?
B8 B3 B7 61.5(2) . . ?
C1 B3 B4 58.27(17) . . ?
C2 B3 B4 106.2(2) . . ?
B8 B3 B4 60.3(2) . . ?
B7 B3 B4 109.7(3) . . ?
C1 B4 B9 104.2(2) . . ?
C1 B4 B5 58.83(18) . . ?
B9 B4 B5 60.1(2) . . ?
C1 B4 B8 103.4(2) . . ?
B9 B4 B8 60.2(2) . . ?
B5 B4 B8 108.2(3) . . ?
C1 B4 B3 58.37(18) . . ?
B9 B4 B3 106.6(3) . . ?
B5 B4 B3 107.7(2) . . ?
B8 B4 B3 58.4(2) . . ?
C1 B5 B9 103.6(2) . . ?
C1 B5 B4 58.61(18) . . ?
B9 B5 B4 59.6(2) . . ?
C1 B5 B10 103.7(2) . . ?
B9 B5 B10 60.2(2) . . ?
B4 B5 B10 107.9(3) . . ?
C1 B5 B6 58.68(18) . . ?
B9 B5 B6 106.7(3) . . ?
B4 B5 B6 107.8(2) . . ?
B10 B5 B6 58.7(2) . . ?
C1 B6 C2 57.89(16) . . ?
C1 B6 B10 104.9(2) . . ?
C2 B6 B10 106.7(2) . . ?
C1 B6 B11 104.8(2) . . ?
C2 B6 B11 58.76(18) . . ?
B10 B6 B11 61.3(2) . . ?
C1 B6 B5 58.50(18) . . ?
C2 B6 B5 106.5(2) . . ?
B10 B6 B5 60.5(2) . . ?
B11 B6 B5 109.5(3) . . ?
C2 B7 B3 59.62(18) . . ?
C2 B7 B12 104.7(2) . . ?
B3 B7 B12 106.7(3) . . ?
C2 B7 B11 58.72(18) . . ?
B3 B7 B11 107.9(2) . . ?
B12 B7 B11 59.6(2) . . ?
C2 B7 B8 105.1(2) . . ?
B3 B7 B8 58.8(2) . . ?
B12 B7 B8 59.9(2) . . ?
B11 B7 B8 107.6(3) . . ?
B3 B8 B9 108.4(3) . . ?
B3 B8 B4 61.3(2) . . ?
B9 B8 B4 59.6(2) . . ?
B3 B8 B12 107.2(3) . . ?
B9 B8 B12 60.3(2) . . ?
B4 B8 B12 107.9(3) . . ?
B3 B8 B7 59.7(2) . . ?
B9 B8 B7 108.4(3) . . ?
B4 B8 B7 109.1(3) . . ?
B12 B8 B7 59.5(2) . . ?
B4 B9 B5 60.3(2) . . ?
B4 B9 B8 60.2(2) . . ?
B5 B9 B8 108.3(3) . . ?
B4 B9 B10 108.3(3) . . ?
B5 B9 B10 60.1(2) . . ?
B8 B9 B10 107.9(3) . . ?
B4 B9 B12 108.1(3) . . ?
B5 B9 B12 107.8(3) . . ?
B8 B9 B12 59.9(2) . . ?
B10 B9 B12 59.7(2) . . ?
B6 B10 B12 107.1(3) . . ?
B6 B10 B5 60.8(2) . . ?
B12 B10 B5 107.9(3) . . ?
B6 B10 B9 108.0(3) . . ?
B12 B10 B9 60.2(2) . . ?
B5 B10 B9 59.7(2) . . ?
B6 B10 B11 59.9(2) . . ?
B12 B10 B11 59.2(2) . . ?
B5 B10 B11 108.7(3) . . ?
B9 B10 B11 107.7(3) . . ?
C2 B11 B12 105.5(2) . . ?
C2 B11 B6 59.51(18) . . ?
B12 B11 B6 106.9(3) . . ?
C2 B11 B7 59.18(19) . . ?
B12 B11 B7 60.1(2) . . ?
B6 B11 B7 108.2(2) . . ?
C2 B11 B10 105.4(2) . . ?
B12 B11 B10 60.0(2) . . ?
B6 B11 B10 58.9(2) . . ?
B7 B11 B10 108.3(3) . . ?
B11 B12 B7 60.2(2) . . ?
B11 B12 B10 60.8(2) . . ?
B7 B12 B10 109.0(3) . . ?
B11 B12 B8 108.6(3) . . ?
B7 B12 B8 60.6(2) . . ?
B10 B12 B8 108.1(3) . . ?
B11 B12 B9 109.0(3) . . ?
B7 B12 B9 108.8(3) . . ?
B10 B12 B9 60.1(2) . . ?
B8 B12 B9 59.8(2) . . ?
C23 B13 C29 111.2(2) . . ?
C23 B13 C2 120.8(2) . . ?
C29 B13 C2 112.2(2) . . ?
C23 B13 P1 110.9(2) . . ?
C29 B13 P1 114.8(2) . . ?
C2 B13 P1 84.59(16) . . ?

loop_
_geom_bond_atom_site_label_1
_geom_bond_atom_site_label_2
_geom_bond_distance
_geom_bond_site_symmetry_2
_geom_bond_publ_flag
P1 C11 1.809(3) . ?
P1 C17 1.811(3) . ?
P1 C1 1.840(3) . ?
P1 B13 2.113(3) . ?
C1 C2 1.674(4) . ?
C1 B4 1.716(4) . ?
C1 B3 1.718(4) . ?
C1 B5 1.720(4) . ?
C1 B6 1.724(4) . ?
C2 B13 1.696(4) . ?
C2 B11 1.722(4) . ?
C2 B7 1.731(4) . ?
C2 B6 1.736(4) . ?
C2 B3 1.739(4) . ?
C11 C12 1.384(4) . ?
C11 C16 1.400(4) . ?
C12 C13 1.378(5) . ?
C13 C14 1.382(6) . ?
C14 C15 1.370(5) . ?
C15 C16 1.386(5) . ?
C17 C18 1.390(4) . ?
C17 C22 1.391(4) . ?
C18 C19 1.383(4) . ?
C19 C20 1.368(4) . ?
C20 C21 1.373(5) . ?
C21 C22 1.377(4) . ?
C23 C28 1.386(4) . ?
C23 C24 1.398(4) . ?
C23 B13 1.609(4) . ?
C24 C25 1.385(5) . ?
C25 C26 1.371(5) . ?
C26 C27 1.385(5) . ?
C27 C28 1.385(4) . ?
C29 C30 1.381(4) . ?
C29 C34 1.409(4) . ?
C29 B13 1.626(4) . ?
C30 C31 1.391(4) . ?
C31 C32 1.367(5) . ?
C32 C33 1.369(5) . ?
C33 C34 1.392(4) . ?
B3 B8 1.751(5) . ?
B3 B7 1.767(5) . ?
B3 B4 1.803(5) . ?
B4 B9 1.772(5) . ?
B4 B5 1.784(5) . ?
B4 B8 1.785(5) . ?
B5 B9 1.782(5) . ?
B5 B10 1.789(5) . ?
B5 B6 1.795(5) . ?
B6 B10 1.756(5) . ?
B6 B11 1.774(5) . ?
B7 B12 1.779(6) . ?
B7 B11 1.781(5) . ?
B7 B8 1.798(5) . ?
B8 B9 1.784(5) . ?
B8 B12 1.786(5) . ?
B9 B10 1.792(5) . ?
B9 B12 1.793(6) . ?
B10 B12 1.785(6) . ?
B10 B11 1.800(5) . ?
B11 B12 1.770(6) . ?
